data_2106510
loop_
_publ_author_name
'Greaves, C.'
'Jacobson, A.J.'
'Tofield, B.C.'
'Fender, B.E.F.'

_publ_section_title
;
 A powder neutron diffraction investigation of the nuclear and magnetic
 structure of Sr2 Fe2 O5
;
_journal_name_full 'Acta Crystallographica B (24,1968-38,1982)'
_journal_page_first 641
_journal_page_last 646
_journal_volume 31
_journal_year 1975
_chemical_formula_sum 'Fe2 O5 Sr2'
_chemical_name_systematic 'Sr2 (Fe2 O5)'
_space_group_IT_number 74
_symmetry_space_group_name_Hall '-I 2 2b'
_symmetry_space_group_name_H-M 'I c m m'
_cell_angle_alpha 90
_cell_angle_beta 90
_cell_angle_gamma 90
_cell_formula_units_Z 4
_cell_length_a 5.6727
_cell_length_b 15.582
_cell_length_c 5.5303
_cell_volume 488.834
_citation_journal_id_ASTM ACBCAR
_cod_data_source_file Greaves_ACBCAR_1975_1933.cif
_cod_data_source_block Fe2O5Sr2
_cod_original_cell_volume 488.8344
_cod_original_sg_symbol_Hall '-I 2b 2 (z,y,-x)'
_cod_database_code 2106510

loop_
_symmetry_equiv_pos_as_xyz
x,y,z
x,-y+1/2,-z
-x,-y,z
-x,y+1/2,-z
-x,-y,-z
-x,y-1/2,z
x,y,-z
x,-y-1/2,z
x+1/2,y+1/2,z+1/2
x+1/2,-y+1,-z+1/2
-x+1/2,-y+1/2,z+1/2
-x+1/2,y+1,-z+1/2
-x+1/2,-y+1/2,-z+1/2
-x+1/2,y,z+1/2
x+1/2,y+1/2,-z+1/2
x+1/2,-y,z+1/2

loop_
_atom_site_label
_atom_site_type_symbol
_atom_site_fract_x
_atom_site_fract_y
_atom_site_fract_z
_atom_site_occupancy
_atom_site_U_iso_or_equiv
O3 O-2 0.641 0.25 0.123 0.5 0.0
Sr1 Sr+2 0.5165 0.6092 0 1 0.0
Fe2 Fe+3 0.5686 0.25 0.4584 0.5 0.0
O1 O-2 0.25 0.9909 0.25 1 0.0
O2 O-2 0.0513 0.1401 0 1 0.0
Fe1 Fe+3 0 0 0 1 0.0
